data_4329644
loop_
_publ_author_name
'Guoqi Zhang'
'Brian L. Scott'
'Ruilian Wu'
'L. A. Pete Silks'
'Susan K. Hanson'

_publ_section_title
;
 Aerobic Oxidation Reactions Catalyzed by Vanadium Complexes of
 Bis(Phenolate) Ligands
;
_journal_name_full 'Inorganic Chemistry'
_journal_page_first 7354
_journal_page_last 7361
_journal_paper_doi 10.1021/ic3007525
_journal_volume 51
_journal_year 2012
_chemical_formula_moiety 'C33 H43 N O3 V, 0.84(C3 H6 O), 0.16(C3 H7 O)'
_chemical_formula_sum 'C36 H49.16 N O4 V'
_chemical_formula_weight 610.86
_chemical_name_systematic
; 
 ? 
;
_space_group_IT_number 14
_symmetry_cell_setting monoclinic
_symmetry_space_group_name_Hall '-P 2ybc'
_symmetry_space_group_name_H-M 'P 1 21/c 1'
_atom_sites_solution_hydrogens geom
_atom_sites_solution_primary direct
_atom_sites_solution_secondary difmap
_audit_creation_method SHELXL-97
_cell_angle_alpha 90.00
_cell_angle_beta 112.1420(10)
_cell_angle_gamma 90.00
_cell_formula_units_Z 4
_cell_length_a 17.1191(8)
_cell_length_b 10.9338(5)
_cell_length_c 19.5126(9)
_cell_measurement_reflns_used 9897
_cell_measurement_temperature 90(2)
_cell_measurement_theta_max 67.88
_cell_measurement_theta_min 4.63
_cell_volume 3383.0(3)
_computing_cell_refinement 'SAINT (7.68A) (Bruker, 2009)'
_computing_data_collection 'Apex2 (2010-11.3) (Bruker, 2010)'
_computing_data_reduction 'SAINT (7.68A) (Bruker, 2009)'
_computing_molecular_graphics 'Bruker SHELXTL'
_computing_publication_material 'Bruker SHELXTL'
_computing_structure_refinement 'SHELXL-97 (Sheldrick, 2008)'
_computing_structure_solution 'SHELXS-97 (Sheldrick, 2008)'
_diffrn_ambient_temperature 90(2)
_diffrn_measured_fraction_theta_full 0.993
_diffrn_measured_fraction_theta_max 0.993
_diffrn_measurement_device_type 'Bruker Duo APEX-II CCD'
_diffrn_measurement_method '\f and \w scans'
_diffrn_radiation_monochromator graphite
_diffrn_radiation_source 'fine-focus sealed tube'
_diffrn_radiation_type CuK\a
_diffrn_radiation_wavelength 1.54178
_diffrn_reflns_av_R_equivalents 0.0276
_diffrn_reflns_av_sigmaI/netI 0.0289
_diffrn_reflns_limit_h_max 20
_diffrn_reflns_limit_h_min -20
_diffrn_reflns_limit_k_max 12
_diffrn_reflns_limit_k_min -12
_diffrn_reflns_limit_l_max 22
_diffrn_reflns_limit_l_min -23
_diffrn_reflns_number 16047
_diffrn_reflns_theta_full 68.23
_diffrn_reflns_theta_max 68.23
_diffrn_reflns_theta_min 2.79
_exptl_absorpt_coefficient_mu 2.738
_exptl_absorpt_correction_T_max 0.8231
_exptl_absorpt_correction_T_min 0.6159
_exptl_absorpt_correction_type numerical
_exptl_absorpt_process_details 'SADABS 2008/1 (Sheldrick, 2008)'
_exptl_crystal_colour Brown
_exptl_crystal_density_diffrn 1.199
_exptl_crystal_description Plate
_exptl_crystal_F_000 1308.6
_exptl_crystal_size_max 0.20
_exptl_crystal_size_mid 0.18
_exptl_crystal_size_min 0.07
_refine_diff_density_max 0.571
_refine_diff_density_min -0.460
_refine_diff_density_rms 0.048
_refine_ls_extinction_method none
_refine_ls_goodness_of_fit_ref 1.063
_refine_ls_hydrogen_treatment constr
_refine_ls_matrix_type full
_refine_ls_number_parameters 421
_refine_ls_number_reflns 6149
_refine_ls_number_restraints 26
_refine_ls_restrained_S_all 1.071
_refine_ls_R_factor_all 0.0395
_refine_ls_R_factor_gt 0.0391
_refine_ls_shift/su_max 0.001
_refine_ls_shift/su_mean 0.000
_refine_ls_structure_factor_coef Fsqd
_refine_ls_weighting_details 'calc w=1/[\s^2^(Fo^2^)+(0.0465P)^2^+2.3361P] where P=(Fo^2^+2Fc^2^)/3'
_refine_ls_weighting_scheme calc
_refine_ls_wR_factor_gt 0.1009
_refine_ls_wR_factor_ref 0.1012
_reflns_number_gt 6075
_reflns_number_total 6149
_reflns_threshold_expression >2sigma(I)
_cod_data_source_file ic3007525_si_002_6.cif
_cod_data_source_block jf2106fmi
_cod_original_sg_symbol_H-M 'P 21/c '
_cod_database_code 4329644

loop_
_symmetry_equiv_pos_as_xyz
'x, y, z'
'-x, y+1/2, -z+1/2'
'-x, -y, -z'
'x, -y-1/2, z-1/2'

loop_
_atom_site_label
_atom_site_type_symbol
_atom_site_fract_x
_atom_site_fract_y
_atom_site_fract_z
_atom_site_U_iso_or_equiv
_atom_site_adp_type
_atom_site_occupancy
_atom_site_symmetry_multiplicity
_atom_site_calc_flag
_atom_site_refinement_flags
_atom_site_disorder_assembly
_atom_site_disorder_group
V1 V 0.902842(17) 0.76591(3) 0.555873(16) 0.02183(10) Uani 1 1 d . . .
O1 O 0.79324(7) 0.81052(11) 0.49166(6) 0.0210(2) Uani 1 1 d . A .
O2 O 1.00585(7) 0.84166(11) 0.56808(6) 0.0221(3) Uani 1 1 d . A .
O3 O 0.91149(8) 0.64869(12) 0.60650(7) 0.0305(3) Uani 1 1 d . A .
N1 N 0.88956(8) 0.90096(12) 0.63033(7) 0.0168(3) Uani 1 1 d . A .
C1 C 0.72607(10) 0.81895(15) 0.51107(9) 0.0184(3) Uani 1 1 d . . .
C2 C 0.64654(11) 0.77332(16) 0.46305(9) 0.0210(3) Uani 1 1 d . A .
C3 C 0.58037(10) 0.77798(16) 0.48770(9) 0.0210(3) Uani 1 1 d . . .
H3 H 0.5273 0.7462 0.4563 0.025 Uiso 1 1 calc R A .
C4 C 0.58728(10) 0.82683(15) 0.55609(9) 0.0191(3) Uani 1 1 d . A .
C5 C 0.66448(10) 0.87577(15) 0.59972(9) 0.0181(3) Uani 1 1 d . . .
H5 H 0.6709 0.9110 0.6461 0.022 Uiso 1 1 calc R A .
C6 C 0.73373(10) 0.87505(15) 0.57768(9) 0.0178(3) Uani 1 1 d . A .
C7 C 0.81154(10) 0.94030(15) 0.62459(9) 0.0175(3) Uani 1 1 d . . .
C8 C 0.80261(10) 1.04400(15) 0.66286(9) 0.0204(3) Uani 1 1 d . A .
H8 H 0.7479 1.0716 0.6572 0.024 Uiso 1 1 calc R . .
C9 C 0.87274(11) 1.10652(15) 0.70874(9) 0.0215(3) Uani 1 1 d . . .
H9 H 0.8669 1.1777 0.7344 0.026 Uiso 1 1 calc R A .
C10 C 0.95159(10) 1.06374(15) 0.71674(9) 0.0204(3) Uani 1 1 d . A .
H10 H 1.0007 1.1050 0.7486 0.024 Uiso 1 1 calc R . .
C11 C 0.95936(10) 0.96024(15) 0.67818(8) 0.0173(3) Uani 1 1 d . . .
C12 C 1.04582(10) 0.91591(14) 0.69101(9) 0.0178(3) Uani 1 1 d . A .
C13 C 1.06696(10) 0.86359(15) 0.63455(9) 0.0188(3) Uani 1 1 d . . .
C14 C 1.15221(10) 0.83779(15) 0.64680(9) 0.0198(3) Uani 1 1 d . A .
C15 C 1.21269(10) 0.86480(15) 0.71607(9) 0.0202(3) Uani 1 1 d . . .
H15 H 1.2701 0.8490 0.7245 0.024 Uiso 1 1 calc R A .
C16 C 1.19371(10) 0.91388(14) 0.77404(9) 0.0185(3) Uani 1 1 d . A .
C17 C 1.10987(10) 0.93850(15) 0.76037(9) 0.0182(3) Uani 1 1 d . . .
H17 H 1.0952 0.9716 0.7989 0.022 Uiso 1 1 calc R A .
C18 C 0.63438(11) 0.72212(18) 0.38633(10) 0.0269(4) Uani 1 1 d . . .
C19 C 0.65563(12) 0.8220(2) 0.34081(10) 0.0341(4) Uani 1 1 d . A .
H19A H 0.6169 0.8911 0.3339 0.051 Uiso 1 1 calc R . .
H19B H 0.6498 0.7889 0.2925 0.051 Uiso 1 1 calc R . .
H19C H 0.7137 0.8498 0.3671 0.051 Uiso 1 1 calc R . .
C20 C 0.68927(13) 0.60830(19) 0.39379(11) 0.0344(4) Uani 1 1 d . A .
H20A H 0.7485 0.6291 0.4216 0.052 Uiso 1 1 calc R . .
H20B H 0.6826 0.5788 0.3445 0.052 Uiso 1 1 calc R . .
H20C H 0.6718 0.5442 0.4201 0.052 Uiso 1 1 calc R . .
C21 C 0.54233(12) 0.6830(2) 0.34347(11) 0.0394(5) Uani 1 1 d . A .
H21A H 0.5263 0.6206 0.3718 0.059 Uiso 1 1 calc R . .
H21B H 0.5369 0.6493 0.2953 0.059 Uiso 1 1 calc R . .
H21C H 0.5052 0.7542 0.3360 0.059 Uiso 1 1 calc R . .
C22 C 0.51173(10) 0.82236(16) 0.58032(9) 0.0215(3) Uani 1 1 d . . .
C23 C 0.42993(10) 0.85873(17) 0.51609(10) 0.0243(4) Uani 1 1 d . A .
H23A H 0.3832 0.8601 0.5335 0.036 Uiso 1 1 calc R . .
H23B H 0.4178 0.7991 0.4759 0.036 Uiso 1 1 calc R . .
H23C H 0.4367 0.9401 0.4980 0.036 Uiso 1 1 calc R . .
C24 C 0.50226(12) 0.69174(19) 0.60487(12) 0.0349(5) Uani 1 1 d . A .
H24A H 0.4536 0.6879 0.6197 0.052 Uiso 1 1 calc R . .
H24B H 0.5534 0.6688 0.6468 0.052 Uiso 1 1 calc R . .
H24C H 0.4937 0.6351 0.5637 0.052 Uiso 1 1 calc R . .
C25 C 0.52303(11) 0.9109(2) 0.64407(10) 0.0325(4) Uani 1 1 d . A .
H25A H 0.5298 0.9943 0.6287 0.049 Uiso 1 1 calc R . .
H25B H 0.5732 0.8879 0.6870 0.049 Uiso 1 1 calc R . .
H25C H 0.4733 0.9073 0.6574 0.049 Uiso 1 1 calc R . .
C26 C 1.26202(10) 0.94636(15) 0.84899(9) 0.0204(3) Uani 1 1 d . . .
C27 C 1.24015(11) 0.89370(18) 0.91236(10) 0.0270(4) Uani 1 1 d . A .
H27A H 1.2359 0.8045 0.9078 0.041 Uiso 1 1 calc R . .
H27B H 1.1861 0.9274 0.9100 0.041 Uiso 1 1 calc R . .
H27C H 1.2844 0.9156 0.9598 0.041 Uiso 1 1 calc R . .
C28 C 1.34892(11) 0.89835(17) 0.85657(10) 0.0267(4) Uani 1 1 d . A .
H28A H 1.3901 0.9180 0.9060 0.040 Uiso 1 1 calc R . .
H28B H 1.3660 0.9369 0.8191 0.040 Uiso 1 1 calc R . .
H28C H 1.3462 0.8095 0.8495 0.040 Uiso 1 1 calc R . .
C29 C 1.26698(11) 1.08653(16) 0.85546(10) 0.0261(4) Uani 1 1 d . A .
H29A H 1.2120 1.1190 0.8513 0.039 Uiso 1 1 calc R . .
H29B H 1.2823 1.1203 0.8157 0.039 Uiso 1 1 calc R . .
H29C H 1.3098 1.1096 0.9035 0.039 Uiso 1 1 calc R . .
C30 C 1.17741(11) 0.78138(17) 0.58596(10) 0.0234(4) Uani 1 1 d . . .
C31 C 1.15084(12) 0.86648(18) 0.51823(10) 0.0291(4) Uani 1 1 d . A .
H31A H 1.1823 0.9434 0.5318 0.044 Uiso 1 1 calc R . .
H31B H 1.0903 0.8834 0.5015 0.044 Uiso 1 1 calc R . .
H31C H 1.1630 0.8269 0.4783 0.044 Uiso 1 1 calc R . .
C32 C 1.13694(11) 0.65432(17) 0.56565(11) 0.0279(4) Uani 1 1 d . A .
H32A H 1.1508 0.6198 0.5253 0.042 Uiso 1 1 calc R . .
H32B H 1.0756 0.6616 0.5498 0.042 Uiso 1 1 calc R . .
H32C H 1.1586 0.6005 0.6089 0.042 Uiso 1 1 calc R . .
C33 C 1.27310(12) 0.76260(19) 0.61168(11) 0.0297(4) Uani 1 1 d . A .
H33A H 1.2921 0.7069 0.6542 0.045 Uiso 1 1 calc R . .
H33B H 1.3018 0.8415 0.6261 0.045 Uiso 1 1 calc R . .
H33C H 1.2865 0.7274 0.5712 0.045 Uiso 1 1 calc R . .
O4 O 0.91527(9) 0.67560(15) 0.46956(8) 0.0246(3) Uani 0.84 1 d PDU A 1
C34 C 0.9283(2) 0.7156(3) 0.41089(18) 0.0456(7) Uani 0.84 1 d PD A 1
C35 C 0.8995(2) 0.8340(3) 0.3839(2) 0.0623(10) Uani 0.84 1 d PD A 1
H35A H 0.8723 0.8716 0.4148 0.093 Uiso 0.84 1 calc PR A 1
H35B H 0.8587 0.8281 0.3328 0.093 Uiso 0.84 1 calc PR A 1
H35C H 0.9474 0.8844 0.3853 0.093 Uiso 0.84 1 calc PR A 1
C36 C 0.9553(4) 0.6253(3) 0.3688(3) 0.0487(9) Uani 0.84 1 d PD A 1
H36A H 0.9823 0.5561 0.4010 0.073 Uiso 0.84 1 calc PR A 1
H36B H 0.9956 0.6632 0.3505 0.073 Uiso 0.84 1 calc PR A 1
H36C H 0.9062 0.5961 0.3269 0.073 Uiso 0.84 1 calc PR A 1
O4B O 0.9201(5) 0.7429(9) 0.4544(5) 0.0267(7) Uani 0.16 1 d PDU A 2
C34B C 0.8961(8) 0.6878(10) 0.3883(6) 0.029(3) Uani 0.16 1 d PDU A 2
H34B H 0.8444 0.6400 0.3833 0.035 Uiso 0.16 1 calc PR A 2
C35B C 0.8670(7) 0.7890(10) 0.3387(7) 0.029(2) Uani 0.16 1 d PDU A 2
H35D H 0.8382 0.8478 0.3591 0.043 Uiso 0.16 1 calc PR A 2
H35E H 0.8277 0.7597 0.2906 0.043 Uiso 0.16 1 calc PR A 2
H35F H 0.9152 0.8289 0.3325 0.043 Uiso 0.16 1 calc PR A 2
C36B C 0.956(2) 0.599(2) 0.3816(19) 0.0487(9) Uani 0.16 1 d PD A 2
H36D H 0.9272 0.5447 0.3395 0.073 Uiso 0.16 1 calc PR A 2
H36E H 0.9785 0.5502 0.4270 0.073 Uiso 0.16 1 calc PR A 2
H36F H 1.0020 0.6414 0.3736 0.073 Uiso 0.16 1 calc PR A 2

loop_
_atom_site_aniso_label
_atom_site_aniso_U_11
_atom_site_aniso_U_22
_atom_site_aniso_U_33
_atom_site_aniso_U_23
_atom_site_aniso_U_13
_atom_site_aniso_U_12
V1 0.01398(16) 0.02477(17) 0.02714(17) -0.00393(12) 0.00821(12) 0.00061(11)
O1 0.0159(5) 0.0301(6) 0.0189(6) -0.0015(5) 0.0087(4) 0.0001(5)
O2 0.0164(5) 0.0325(7) 0.0194(6) -0.0019(5) 0.0089(5) -0.0011(5)
O3 0.0257(6) 0.0283(7) 0.0372(7) -0.0051(5) 0.0114(6) -0.0004(5)
N1 0.0160(6) 0.0196(7) 0.0168(6) 0.0011(5) 0.0084(5) 0.0002(5)
C1 0.0153(7) 0.0215(8) 0.0199(8) 0.0031(6) 0.0083(6) 0.0017(6)
C2 0.0193(8) 0.0253(9) 0.0184(8) 0.0012(6) 0.0071(7) 0.0010(6)
C3 0.0154(8) 0.0261(9) 0.0197(8) 0.0019(7) 0.0046(6) -0.0007(6)
C4 0.0163(8) 0.0218(8) 0.0206(8) 0.0046(6) 0.0085(6) 0.0035(6)
C5 0.0185(8) 0.0192(8) 0.0172(7) 0.0025(6) 0.0076(6) 0.0034(6)
C6 0.0164(7) 0.0180(8) 0.0189(8) 0.0039(6) 0.0065(6) 0.0030(6)
C7 0.0171(8) 0.0196(8) 0.0180(7) 0.0033(6) 0.0091(6) 0.0018(6)
C8 0.0180(8) 0.0218(8) 0.0234(8) 0.0014(7) 0.0101(7) 0.0032(6)
C9 0.0236(8) 0.0186(8) 0.0243(8) -0.0013(6) 0.0114(7) 0.0007(6)
C10 0.0190(8) 0.0200(8) 0.0225(8) 0.0001(6) 0.0083(6) -0.0020(6)
C11 0.0179(8) 0.0195(8) 0.0163(7) 0.0026(6) 0.0086(6) -0.0011(6)
C12 0.0170(8) 0.0177(8) 0.0205(8) 0.0022(6) 0.0093(6) -0.0016(6)
C13 0.0175(8) 0.0207(8) 0.0195(8) 0.0009(6) 0.0085(6) -0.0019(6)
C14 0.0191(8) 0.0206(8) 0.0233(8) 0.0019(6) 0.0119(7) -0.0009(6)
C15 0.0159(7) 0.0205(8) 0.0267(8) 0.0031(7) 0.0107(7) 0.0002(6)
C16 0.0178(8) 0.0156(7) 0.0228(8) 0.0029(6) 0.0083(6) -0.0016(6)
C17 0.0194(8) 0.0172(8) 0.0198(8) 0.0013(6) 0.0095(6) -0.0019(6)
C18 0.0196(9) 0.0409(11) 0.0203(8) -0.0063(8) 0.0077(7) -0.0038(7)
C19 0.0306(10) 0.0536(13) 0.0184(9) 0.0000(8) 0.0095(7) -0.0013(9)
C20 0.0323(10) 0.0396(11) 0.0315(10) -0.0136(8) 0.0124(8) -0.0033(9)
C21 0.0242(10) 0.0682(15) 0.0259(10) -0.0171(10) 0.0096(8) -0.0104(10)
C22 0.0156(8) 0.0286(9) 0.0221(8) 0.0056(7) 0.0091(6) 0.0024(7)
C23 0.0160(8) 0.0318(9) 0.0262(9) 0.0027(7) 0.0092(7) 0.0021(7)
C24 0.0240(9) 0.0386(11) 0.0485(12) 0.0203(9) 0.0209(9) 0.0068(8)
C25 0.0188(8) 0.0562(13) 0.0261(9) -0.0042(9) 0.0126(7) 0.0000(8)
C26 0.0165(8) 0.0219(8) 0.0218(8) 0.0006(6) 0.0063(6) -0.0014(6)
C27 0.0248(9) 0.0333(10) 0.0217(8) 0.0015(7) 0.0073(7) -0.0033(7)
C28 0.0180(8) 0.0316(10) 0.0270(9) -0.0010(7) 0.0046(7) 0.0016(7)
C29 0.0200(8) 0.0241(9) 0.0313(9) -0.0031(7) 0.0065(7) -0.0033(7)
C30 0.0186(8) 0.0298(9) 0.0261(9) -0.0021(7) 0.0134(7) -0.0002(7)
C31 0.0294(9) 0.0375(10) 0.0277(9) 0.0001(8) 0.0192(8) 0.0003(8)
C32 0.0237(9) 0.0300(10) 0.0343(10) -0.0049(8) 0.0157(8) 0.0002(7)
C33 0.0216(9) 0.0394(11) 0.0336(10) -0.0063(8) 0.0165(8) -0.0002(8)
O4 0.0255(7) 0.0269(8) 0.0262(8) -0.0033(7) 0.0152(6) -0.0045(7)
C34 0.055(2) 0.0461(17) 0.0341(16) -0.0091(13) 0.0146(15) 0.0096(15)
C35 0.084(2) 0.0535(19) 0.080(2) 0.0259(18) 0.066(2) 0.0193(18)
C36 0.0765(18) 0.036(2) 0.054(3) -0.0091(15) 0.0472(18) -0.0083(18)
O4B 0.0271(12) 0.0291(13) 0.0272(12) -0.0035(12) 0.0141(11) -0.0034(12)
C34B 0.030(4) 0.031(4) 0.027(4) 0.005(3) 0.013(3) -0.008(3)
C35B 0.024(3) 0.026(3) 0.026(3) 0.007(3) -0.003(2) -0.005(3)
C36B 0.0765(18) 0.036(2) 0.054(3) -0.0091(15) 0.0472(18) -0.0083(18)

loop_
_atom_type_symbol
_atom_type_description
_atom_type_scat_dispersion_real
_atom_type_scat_dispersion_imag
_atom_type_scat_source
C C 0.0181 0.0091 'International Tables Vol C Tables 4.2.6.8 and 6.1.1.4'
H H 0.0000 0.0000 'International Tables Vol C Tables 4.2.6.8 and 6.1.1.4'
N N 0.0311 0.0180 'International Tables Vol C Tables 4.2.6.8 and 6.1.1.4'
O O 0.0492 0.0322 'International Tables Vol C Tables 4.2.6.8 and 6.1.1.4'
V V 0.0687 2.1097 'International Tables Vol C Tables 4.2.6.8 and 6.1.1.4'

loop_
_geom_angle_atom_site_label_1
_geom_angle_atom_site_label_2
_geom_angle_atom_site_label_3
_geom_angle
O3 V1 O2 114.39(6)
O3 V1 O1 117.22(6)
O2 V1 O1 128.39(5)
O3 V1 O4 96.25(7)
O2 V1 O4 86.16(6)
O1 V1 O4 87.92(6)
O3 V1 O4B 118.1(3)
O2 V1 O4B 73.6(2)
O1 V1 O4B 82.2(2)
O4 V1 O4B 22.3(2)
O3 V1 N1 98.22(6)
O2 V1 N1 86.83(5)
O1 V1 N1 86.50(5)
O4 V1 N1 165.48(6)
O4B V1 N1 143.2(3)
C1 O1 V1 125.02(10)
C13 O2 V1 123.49(10)
C7 N1 C11 118.76(14)
C7 N1 V1 120.75(10)
C11 N1 V1 119.98(10)
O1 C1 C6 120.15(14)
O1 C1 C2 119.97(15)
C6 C1 C2 119.87(15)
C3 C2 C1 117.56(15)
C3 C2 C18 121.47(15)
C1 C2 C18 120.96(15)
C2 C3 C4 123.87(16)
C2 C3 H3 118.1
C4 C3 H3 118.1
C5 C4 C3 116.90(15)
C5 C4 C22 122.91(15)
C3 C4 C22 120.18(15)
C4 C5 C6 122.04(15)
C4 C5 H5 119.0
C6 C5 H5 119.0
C1 C6 C5 119.51(15)
C1 C6 C7 122.16(14)
C5 C6 C7 118.24(14)
N1 C7 C8 120.78(15)
N1 C7 C6 121.43(14)
C8 C7 C6 117.79(14)
C9 C8 C7 120.37(15)
C9 C8 H8 119.8
C7 C8 H8 119.8
C8 C9 C10 118.72(16)
C8 C9 H9 120.6
C10 C9 H9 120.6
C9 C10 C11 120.17(15)
C9 C10 H10 119.9
C11 C10 H10 119.9
N1 C11 C10 121.06(14)
N1 C11 C12 121.18(14)
C10 C11 C12 117.76(14)
C13 C12 C17 119.25(15)
C13 C12 C11 122.37(14)
C17 C12 C11 118.09(14)
O2 C13 C12 119.47(14)
O2 C13 C14 120.31(14)
C12 C13 C14 120.19(15)
C15 C14 C13 117.69(15)
C15 C14 C30 120.89(14)
C13 C14 C30 121.42(15)
C14 C15 C16 123.64(15)
C14 C15 H15 118.2
C16 C15 H15 118.2
C17 C16 C15 117.37(15)
C17 C16 C26 120.16(15)
C15 C16 C26 122.39(14)
C16 C17 C12 121.83(15)
C16 C17 H17 119.1
C12 C17 H17 119.1
C20 C18 C19 111.22(16)
C20 C18 C2 110.49(15)
C19 C18 C2 109.25(15)
C20 C18 C21 106.93(17)
C19 C18 C21 107.49(16)
C2 C18 C21 111.42(15)
C18 C19 H19A 109.5
C18 C19 H19B 109.5
H19A C19 H19B 109.5
C18 C19 H19C 109.5
H19A C19 H19C 109.5
H19B C19 H19C 109.5
C18 C20 H20A 109.5
C18 C20 H20B 109.5
H20A C20 H20B 109.5
C18 C20 H20C 109.5
H20A C20 H20C 109.5
H20B C20 H20C 109.5
C18 C21 H21A 109.5
C18 C21 H21B 109.5
H21A C21 H21B 109.5
C18 C21 H21C 109.5
H21A C21 H21C 109.5
H21B C21 H21C 109.5
C25 C22 C24 109.34(16)
C25 C22 C4 111.53(14)
C24 C22 C4 109.03(14)
C25 C22 C23 107.22(14)
C24 C22 C23 108.92(15)
C4 C22 C23 110.76(13)
C22 C23 H23A 109.5
C22 C23 H23B 109.5
H23A C23 H23B 109.5
C22 C23 H23C 109.5
H23A C23 H23C 109.5
H23B C23 H23C 109.5
C22 C24 H24A 109.5
C22 C24 H24B 109.5
H24A C24 H24B 109.5
C22 C24 H24C 109.5
H24A C24 H24C 109.5
H24B C24 H24C 109.5
C22 C25 H25A 109.5
C22 C25 H25B 109.5
H25A C25 H25B 109.5
C22 C25 H25C 109.5
H25A C25 H25C 109.5
H25B C25 H25C 109.5
C16 C26 C28 112.17(14)
C16 C26 C27 110.64(13)
C28 C26 C27 108.49(14)
C16 C26 C29 107.97(13)
C28 C26 C29 108.20(14)
C27 C26 C29 109.32(15)
C26 C27 H27A 109.5
C26 C27 H27B 109.5
H27A C27 H27B 109.5
C26 C27 H27C 109.5
H27A C27 H27C 109.5
H27B C27 H27C 109.5
C26 C28 H28A 109.5
C26 C28 H28B 109.5
H28A C28 H28B 109.5
C26 C28 H28C 109.5
H28A C28 H28C 109.5
H28B C28 H28C 109.5
C26 C29 H29A 109.5
C26 C29 H29B 109.5
H29A C29 H29B 109.5
C26 C29 H29C 109.5
H29A C29 H29C 109.5
H29B C29 H29C 109.5
C33 C30 C32 106.58(15)
C33 C30 C14 112.13(14)
C32 C30 C14 109.36(14)
C33 C30 C31 107.18(14)
C32 C30 C31 111.52(15)
C14 C30 C31 110.04(14)
C30 C31 H31A 109.5
C30 C31 H31B 109.5
H31A C31 H31B 109.5
C30 C31 H31C 109.5
H31A C31 H31C 109.5
H31B C31 H31C 109.5
C30 C32 H32A 109.5
C30 C32 H32B 109.5
H32A C32 H32B 109.5
C30 C32 H32C 109.5
H32A C32 H32C 109.5
H32B C32 H32C 109.5
C30 C33 H33A 109.5
C30 C33 H33B 109.5
H33A C33 H33B 109.5
C30 C33 H33C 109.5
H33A C33 H33C 109.5
H33B C33 H33C 109.5
C34 O4 V1 131.48(17)
O4 C34 C35 118.5(2)
O4 C34 C36 117.0(2)
C35 C34 C36 123.2(3)
C34 C35 H35A 109.5
C34 C35 H35B 109.5
H35A C35 H35B 109.5
C34 C35 H35C 109.5
H35A C35 H35C 109.5
H35B C35 H35C 109.5
C34 C36 H36A 109.5
C34 C36 H36B 109.5
H36A C36 H36B 109.5
C34 C36 H36C 109.5
H36A C36 H36C 109.5
H36B C36 H36C 109.5
C34B O4B V1 148.3(8)
O4B C34B C35B 101.8(10)
O4B C34B C36B 114.7(19)
C35B C34B C36B 122.3(10)
O4B C34B H34B 105.6
C35B C34B H34B 105.6
C36B C34B H34B 105.6
C34B C35B H35D 109.5
C34B C35B H35E 109.5
H35D C35B H35E 109.5
C34B C35B H35F 109.5
H35D C35B H35F 109.5
H35E C35B H35F 109.5
C34B C36B H36D 109.5
C34B C36B H36E 109.5
H36D C36B H36E 109.5
C34B C36B H36F 109.5
H36D C36B H36F 109.5
H36E C36B H36F 109.5

loop_
_geom_bond_atom_site_label_1
_geom_bond_atom_site_label_2
_geom_bond_distance
V1 O3 1.5907(14)
V1 O2 1.8803(12)
V1 O1 1.8857(12)
V1 O4 2.0314(15)
V1 O4B 2.124(9)
V1 N1 2.1429(14)
O1 C1 1.3426(19)
O2 C13 1.346(2)
N1 C7 1.367(2)
N1 C11 1.371(2)
C1 C6 1.398(2)
C1 C2 1.421(2)
C2 C3 1.388(2)
C2 C18 1.537(2)
C3 C4 1.400(2)
C3 H3 0.9500
C4 C5 1.382(2)
C4 C22 1.536(2)
C5 C6 1.405(2)
C5 H5 0.9500
C6 C7 1.484(2)
C7 C8 1.397(2)
C8 C9 1.378(2)
C8 H8 0.9500
C9 C10 1.381(2)
C9 H9 0.9500
C10 C11 1.393(2)
C10 H10 0.9500
C11 C12 1.486(2)
C12 C13 1.404(2)
C12 C17 1.406(2)
C13 C14 1.416(2)
C14 C15 1.390(2)
C14 C30 1.537(2)
C15 C16 1.396(2)
C15 H15 0.9500
C16 C17 1.384(2)
C16 C26 1.531(2)
C17 H17 0.9500
C18 C20 1.533(3)
C18 C19 1.535(3)
C18 C21 1.540(2)
C19 H19A 0.9800
C19 H19B 0.9800
C19 H19C 0.9800
C20 H20A 0.9800
C20 H20B 0.9800
C20 H20C 0.9800
C21 H21A 0.9800
C21 H21B 0.9800
C21 H21C 0.9800
C22 C25 1.530(3)
C22 C24 1.534(3)
C22 C23 1.538(2)
C23 H23A 0.9800
C23 H23B 0.9800
C23 H23C 0.9800
C24 H24A 0.9800
C24 H24B 0.9800
C24 H24C 0.9800
C25 H25A 0.9800
C25 H25B 0.9800
C25 H25C 0.9800
C26 C28 1.531(2)
C26 C27 1.533(2)
C26 C29 1.537(2)
C27 H27A 0.9800
C27 H27B 0.9800
C27 H27C 0.9800
C28 H28A 0.9800
C28 H28B 0.9800
C28 H28C 0.9800
C29 H29A 0.9800
C29 H29B 0.9800
C29 H29C 0.9800
C30 C33 1.535(2)
C30 C32 1.536(3)
C30 C31 1.538(3)
C31 H31A 0.9800
C31 H31B 0.9800
C31 H31C 0.9800
C32 H32A 0.9800
C32 H32B 0.9800
C32 H32C 0.9800
C33 H33A 0.9800
C33 H33B 0.9800
C33 H33C 0.9800
O4 C34 1.320(3)
C34 C35 1.415(4)
C34 C36 1.466(4)
C35 H35A 0.9800
C35 H35B 0.9800
C35 H35C 0.9800
C36 H36A 0.9800
C36 H36B 0.9800
C36 H36C 0.9800
O4B C34B 1.340(9)
C34B C35B 1.431(8)
C34B C36B 1.453(8)
C34B H34B 1.0000
C35B H35D 0.9800
C35B H35E 0.9800
C35B H35F 0.9800
C36B H36D 0.9800
C36B H36E 0.9800
C36B H36F 0.9800

loop_
_geom_torsion_atom_site_label_1
_geom_torsion_atom_site_label_2
_geom_torsion_atom_site_label_3
_geom_torsion_atom_site_label_4
_geom_torsion
O3 V1 O1 C1 47.37(15)
O2 V1 O1 C1 -133.23(12)
O4 V1 O1 C1 143.33(13)
O4B V1 O1 C1 165.0(3)
N1 V1 O1 C1 -50.08(13)
O3 V1 O2 C13 -44.75(14)
O1 V1 O2 C13 135.84(12)
O4 V1 O2 C13 -139.88(13)
O4B V1 O2 C13 -158.6(3)
N1 V1 O2 C13 52.84(13)
O3 V1 N1 C7 -96.12(12)
O2 V1 N1 C7 149.69(12)
O1 V1 N1 C7 20.89(12)
O4 V1 N1 C7 88.5(2)
O4B V1 N1 C7 92.9(4)
O3 V1 N1 C11 92.23(12)
O2 V1 N1 C11 -21.96(12)
O1 V1 N1 C11 -150.75(12)
O4 V1 N1 C11 -83.1(3)
O4B V1 N1 C11 -78.8(4)
V1 O1 C1 C6 43.5(2)
V1 O1 C1 C2 -137.95(13)
O1 C1 C2 C3 176.37(15)
C6 C1 C2 C3 -5.1(2)
O1 C1 C2 C18 -4.3(2)
C6 C1 C2 C18 174.24(16)
C1 C2 C3 C4 1.2(3)
C18 C2 C3 C4 -178.09(16)
C2 C3 C4 C5 1.8(3)
C2 C3 C4 C22 -177.00(15)
C3 C4 C5 C6 -1.1(2)
C22 C4 C5 C6 177.68(15)
O1 C1 C6 C5 -175.63(14)
C2 C1 C6 C5 5.8(2)
O1 C1 C6 C7 7.7(2)
C2 C1 C6 C7 -170.83(15)
C4 C5 C6 C1 -2.7(2)
C4 C5 C6 C7 174.12(14)
C11 N1 C7 C8 4.3(2)
V1 N1 C7 C8 -167.46(12)
C11 N1 C7 C6 -175.84(14)
V1 N1 C7 C6 12.41(19)
C1 C6 C7 N1 -34.8(2)
C5 C6 C7 N1 148.48(15)
C1 C6 C7 C8 145.06(16)
C5 C6 C7 C8 -31.6(2)
N1 C7 C8 C9 -1.8(2)
C6 C7 C8 C9 178.35(15)
C7 C8 C9 C10 -0.8(2)
C8 C9 C10 C11 0.8(2)
C7 N1 C11 C10 -4.3(2)
V1 N1 C11 C10 167.52(12)
C7 N1 C11 C12 175.34(14)
V1 N1 C11 C12 -12.85(19)
C9 C10 C11 N1 1.8(2)
C9 C10 C11 C12 -177.89(15)
N1 C11 C12 C13 35.6(2)
C10 C11 C12 C13 -144.79(16)
N1 C11 C12 C17 -150.74(15)
C10 C11 C12 C17 28.9(2)
V1 O2 C13 C12 -46.6(2)
V1 O2 C13 C14 135.45(13)
C17 C12 C13 O2 179.93(14)
C11 C12 C13 O2 -6.5(2)
C17 C12 C13 C14 -2.1(2)
C11 C12 C13 C14 171.55(15)
O2 C13 C14 C15 178.65(15)
C12 C13 C14 C15 0.7(2)
O2 C13 C14 C30 -1.6(2)
C12 C13 C14 C30 -179.58(15)
C13 C14 C15 C16 1.0(2)
C30 C14 C15 C16 -178.73(15)
C14 C15 C16 C17 -1.2(2)
C14 C15 C16 C26 -178.05(15)
C15 C16 C17 C12 -0.3(2)
C26 C16 C17 C12 176.63(14)
C13 C12 C17 C16 1.9(2)
C11 C12 C17 C16 -172.00(15)
C3 C2 C18 C20 -117.19(18)
C1 C2 C18 C20 63.5(2)
C3 C2 C18 C19 120.14(18)
C1 C2 C18 C19 -59.2(2)
C3 C2 C18 C21 1.5(3)
C1 C2 C18 C21 -177.78(17)
C5 C4 C22 C25 17.7(2)
C3 C4 C22 C25 -163.50(16)
C5 C4 C22 C24 -103.10(19)
C3 C4 C22 C24 75.7(2)
C5 C4 C22 C23 137.07(17)
C3 C4 C22 C23 -44.2(2)
C17 C16 C26 C28 173.17(15)
C15 C16 C26 C28 -10.1(2)
C17 C16 C26 C27 51.9(2)
C15 C16 C26 C27 -131.38(16)
C17 C16 C26 C29 -67.71(19)
C15 C16 C26 C29 109.03(17)
C15 C14 C30 C33 -0.7(2)
C13 C14 C30 C33 179.55(16)
C15 C14 C30 C32 117.28(17)
C13 C14 C30 C32 -62.5(2)
C15 C14 C30 C31 -119.90(17)
C13 C14 C30 C31 60.4(2)
O3 V1 O4 C34 -167.3(2)
O2 V1 O4 C34 -53.2(2)
O1 V1 O4 C34 75.5(2)
O4B V1 O4 C34 1.1(6)
N1 V1 O4 C34 8.1(4)
V1 O4 C34 C35 -27.7(5)
V1 O4 C34 C36 164.9(3)
O3 V1 O4B C34B 58.5(15)
O2 V1 O4B C34B 167.8(15)
O1 V1 O4B C34B -58.2(15)
O4 V1 O4B C34B 45.5(13)
N1 V1 O4B C34B -131.6(13)
V1 O4B C34B C35B 116.5(14)
V1 O4B C34B C36B -109.3(18)
